data_7240286
loop_
_publ_author_name
'Liu, Lang'
'She, Mengyao'
'Zhang, Jun'
'Wang, Zhaohui'
'Liu, Hua'
'Tang, Mi'
'Liu, Ping'
'Zhang, Shengyong'
'Li, Jianli'

_publ_section_title
;
 A practical strategy for construction and regulation of multi-functional
 triazepinium salts via highly efficient I2-catalyzed cyclization
;
_journal_issue 10
_journal_name_full 'Green Chemistry'
_journal_page_first 3111
_journal_page_last 3116
_journal_paper_doi 10.1039/C9GC04328D
_journal_volume 22
_journal_year 2020
_chemical_formula_moiety 'I, C20 H15 N6 O'
_chemical_formula_sum 'C20 H15 I N6 O'
_chemical_formula_weight 482.28
_space_group_crystal_system monoclinic
_space_group_IT_number 14
_space_group_name_Hall '-P 2ybc'
_space_group_name_H-M_alt 'P 1 21/c 1'
_atom_sites_solution_hydrogens geom
_audit_creation_date 2019-01-13
_audit_creation_method
;
Olex2 1.2
(compiled 2018.05.29 svn.r3508 for OlexSys, GUI svn.r5506)
;
_audit_update_record
;
2019-08-02 deposited with the CCDC.	2020-04-07 downloaded from the CCDC.
;
_cell_angle_alpha 90
_cell_angle_beta 95.054(5)
_cell_angle_gamma 90
_cell_formula_units_Z 4
_cell_length_a 8.0435(6)
_cell_length_b 11.5711(10)
_cell_length_c 27.338(2)
_cell_measurement_reflns_used 5200
_cell_measurement_temperature 293
_cell_measurement_theta_max 22.25
_cell_measurement_theta_min 2.85
_cell_volume 2534.5(3)
_computing_cell_refinement 'SAINT v8.37A (Bruker, 2015)'
_computing_data_reduction 'SAINT v8.37A (Bruker, 2015)'
_computing_molecular_graphics 'Olex2 (Dolomanov et al., 2009)'
_computing_publication_material 'Olex2 (Dolomanov et al., 2009)'
_computing_structure_refinement 'ShelXL (Sheldrick, 2015)'
_computing_structure_solution 'SHELXT 2014/5 (Sheldrick, 2014)'
_diffrn_ambient_temperature 293
_diffrn_measured_fraction_theta_full 0.999
_diffrn_measured_fraction_theta_max 0.993
_diffrn_measurement_device_type 'Bruker APEX-II CCD'
_diffrn_measurement_method '\f and \w scans'
_diffrn_radiation_type MoK\a
_diffrn_radiation_wavelength 0.71073
_diffrn_reflns_av_R_equivalents 0.1080
_diffrn_reflns_av_unetI/netI 0.1021
_diffrn_reflns_Laue_measured_fraction_full 0.999
_diffrn_reflns_Laue_measured_fraction_max 0.993
_diffrn_reflns_limit_h_max 10
_diffrn_reflns_limit_h_min -10
_diffrn_reflns_limit_k_max 13
_diffrn_reflns_limit_k_min -15
_diffrn_reflns_limit_l_max 33
_diffrn_reflns_limit_l_min -36
_diffrn_reflns_number 26413
_diffrn_reflns_point_group_measured_fraction_full 0.999
_diffrn_reflns_point_group_measured_fraction_max 0.993
_diffrn_reflns_theta_full 25.242
_diffrn_reflns_theta_max 28.399
_diffrn_reflns_theta_min 2.542
_diffrn_standards_number 0
_exptl_absorpt_coefficient_mu 1.281
_exptl_absorpt_correction_T_max 0.7457
_exptl_absorpt_correction_T_min 0.6486
_exptl_absorpt_correction_type multi-scan
_exptl_absorpt_process_details
'SADABS-2014/5 (Bruker,2014/5) was used for absorption correction. wR2(int) was 0.0718 before and 0.0593 after correction. The Ratio of minimum to maximum transmission is 0.8698. The \l/2 correction factor is Not present.'
_exptl_crystal_colour colourless
_exptl_crystal_colour_primary colourless
_exptl_crystal_density_diffrn 1.264
_exptl_crystal_description block
_exptl_crystal_F_000 952
_refine_diff_density_max 0.966
_refine_diff_density_min -0.762
_refine_diff_density_rms 0.101
_refine_ls_extinction_method none
_refine_ls_goodness_of_fit_ref 1.041
_refine_ls_hydrogen_treatment constr
_refine_ls_matrix_type full
_refine_ls_number_parameters 254
_refine_ls_number_reflns 6311
_refine_ls_number_restraints 0
_refine_ls_restrained_S_all 1.041
_refine_ls_R_factor_all 0.1421
_refine_ls_R_factor_gt 0.0722
_refine_ls_shift/su_max 0.001
_refine_ls_shift/su_mean 0.000
_refine_ls_structure_factor_coef Fsqd
_refine_ls_weighting_details 'w=1/[\s^2^(Fo^2^)+(0.0780P)^2^+3.9012P] where P=(Fo^2^+2Fc^2^)/3'
_refine_ls_weighting_scheme calc
_refine_ls_wR_factor_gt 0.1699
_refine_ls_wR_factor_ref 0.1942
_reflns_Friedel_coverage 0.000
_reflns_number_gt 3267
_reflns_number_total 6311
_reflns_threshold_expression 'I > 2\s(I)'
_cod_data_source_file c9gc04328d2.cif
_cod_data_source_block sust_2192_lx_0ma_sq
_cod_depositor_comments
;Adding full bibliography for 7240283--7240286.cif.

 Adding full bibliography for 7240283--7240286.cif.
;
_cod_database_code 7240286
_shelx_shelxl_version_number 2018/3
_shelx_space_group_comment
;
The symmetry employed for this shelxl refinement is uniquely defined
by the following loop, which should always be used as a source of
symmetry information in preference to the above space-group names.
They are only intended as comments.
;
_olex2_refinement_description
;
1. Fixed Uiso
 At 1.2 times of:
  All C(H) groups, All C(H,H) groups
 At 1.5 times of:
  All O(H) groups
2.a Secondary CH2 refined with riding coordinates:
 C14(H14A,H14B)
2.b Aromatic/amide H refined with riding coordinates:
 C2(H2), C3(H3), C9(H9), C10(H10), C11(H11), C12(H12), C15(H15), C16(H16),
 C17(H17), C18(H18), C19(H19), C20(H20)
2.c Idealised tetrahedral OH refined as rotating group:
 O1(H1)
;
_platon_squeeze_void_probe_radius 1.20
_olex2_submission_special_instructions 'No special instructions were received'

loop_
_space_group_symop_operation_xyz
'x, y, z'
'-x, y+1/2, -z+1/2'
'-x, -y, -z'
'x, -y-1/2, z-1/2'

loop_
_atom_site_label
_atom_site_type_symbol
_atom_site_fract_x
_atom_site_fract_y
_atom_site_fract_z
_atom_site_U_iso_or_equiv
_atom_site_adp_type
_atom_site_occupancy
_atom_site_site_symmetry_order
_atom_site_calc_flag
_atom_site_refinement_flags_posn
_atom_site_refinement_flags_adp
_atom_site_refinement_flags_occupancy
_atom_site_disorder_assembly
_atom_site_disorder_group
I1 I 0.73366(6) 0.62473(5) 0.39781(2) 0.0659(2) Uani 1 1 d . . . . .
O1 O 0.0831(7) 0.2187(4) 0.28187(19) 0.0662(14) Uani 1 1 d . . . . .
H1 H 0.110559 0.161959 0.298650 0.099 Uiso 1 1 calc GR . . . .
N1 N 0.1920(6) 0.7296(4) 0.35527(16) 0.0363(11) Uani 1 1 d . . . . .
N2 N 0.2132(6) 0.8324(4) 0.38114(16) 0.0309(10) Uani 1 1 d . . . . .
N3 N 0.1600(6) 0.9799(4) 0.42845(17) 0.0390(12) Uani 1 1 d . . . . .
N4 N 0.2201(6) 1.0230(4) 0.38696(17) 0.0381(11) Uani 1 1 d . . . . .
N5 N 0.2919(6) 1.0378(4) 0.28563(17) 0.0403(12) Uani 1 1 d . . . . .
N6 N 0.1729(5) 0.6839(4) 0.46820(15) 0.0317(10) Uani 1 1 d . . . . .
C1 C 0.1226(8) 0.3170(5) 0.3081(2) 0.0453(15) Uani 1 1 d . . . . .
C2 C 0.2246(8) 0.3173(6) 0.3498(2) 0.0453(15) Uani 1 1 d . . . . .
H2 H 0.271809 0.248777 0.362226 0.054 Uiso 1 1 calc R . . . .
C3 C 0.2590(8) 0.4220(5) 0.3742(2) 0.0433(15) Uani 1 1 d . . . . .
H3 H 0.331920 0.422184 0.402569 0.052 Uiso 1 1 calc R . . . .
C4 C 0.1873(7) 0.5268(5) 0.3574(2) 0.0358(13) Uani 1 1 d . . . . .
C5 C 0.2214(7) 0.6383(5) 0.3811(2) 0.0339(12) Uani 1 1 d . . . . .
C6 C 0.1583(7) 0.8667(5) 0.4247(2) 0.0337(12) Uani 1 1 d . . . . .
C7 C 0.2524(7) 0.9345(5) 0.3591(2) 0.0355(13) Uani 1 1 d . . . . .
C8 C 0.3297(7) 0.9407(5) 0.3115(2) 0.0365(13) Uani 1 1 d . . . . .
C9 C 0.3608(9) 1.0475(6) 0.2429(2) 0.0522(17) Uani 1 1 d . . . . .
H9 H 0.336036 1.112535 0.223579 0.063 Uiso 1 1 calc R . . . .
C10 C 0.4672(10) 0.9650(6) 0.2261(3) 0.065(2) Uani 1 1 d . . . . .
H10 H 0.515222 0.976690 0.196812 0.078 Uiso 1 1 calc R . . . .
C11 C 0.5016(10) 0.8663(7) 0.2527(3) 0.078(3) Uani 1 1 d . . . . .
H11 H 0.569648 0.808881 0.241437 0.094 Uiso 1 1 calc R . . . .
C12 C 0.4306(9) 0.8549(6) 0.2973(3) 0.059(2) Uani 1 1 d . . . . .
H12 H 0.451994 0.789902 0.316836 0.071 Uiso 1 1 calc R . . . .
C13 C 0.1043(7) 0.7899(5) 0.46249(18) 0.0309(12) Uani 1 1 d . . . . .
C14 C 0.2959(7) 0.6463(5) 0.4342(2) 0.0346(13) Uani 1 1 d . . . . .
H14A H 0.339826 0.571286 0.444564 0.042 Uiso 1 1 calc R . . . .
H14B H 0.388140 0.700554 0.436140 0.042 Uiso 1 1 calc R . . . .
C15 C 0.1386(8) 0.6145(5) 0.5055(2) 0.0425(14) Uani 1 1 d . . . . .
H15 H 0.183974 0.540632 0.508200 0.051 Uiso 1 1 calc R . . . .
C16 C 0.0353(9) 0.6537(6) 0.5399(2) 0.0528(18) Uani 1 1 d . . . . .
H16 H 0.014177 0.606639 0.566250 0.063 Uiso 1 1 calc R . . . .
C17 C -0.0350(8) 0.7598(6) 0.5356(2) 0.0494(17) Uani 1 1 d . . . . .
H17 H -0.104365 0.786154 0.558657 0.059 Uiso 1 1 calc R . . . .
C18 C -0.0021(7) 0.8282(5) 0.4963(2) 0.0387(14) Uani 1 1 d . . . . .
H18 H -0.051616 0.900603 0.492396 0.046 Uiso 1 1 calc R . . . .
C19 C 0.0791(8) 0.5199(5) 0.3152(2) 0.0507(17) Uani 1 1 d . . . . .
H19 H 0.025412 0.586838 0.303445 0.061 Uiso 1 1 calc R . . . .
C20 C 0.0478(9) 0.4184(6) 0.2900(3) 0.061(2) Uani 1 1 d . . . . .
H20 H -0.022652 0.417570 0.261132 0.074 Uiso 1 1 calc R . . . .

loop_
_atom_site_aniso_label
_atom_site_aniso_U_11
_atom_site_aniso_U_22
_atom_site_aniso_U_33
_atom_site_aniso_U_23
_atom_site_aniso_U_13
_atom_site_aniso_U_12
I1 0.0538(3) 0.0836(4) 0.0610(3) -0.0082(3) 0.0094(2) 0.0105(3)
O1 0.075(4) 0.033(3) 0.088(4) -0.028(3) -0.008(3) 0.005(2)
N1 0.055(3) 0.018(3) 0.038(3) -0.001(2) 0.014(2) 0.002(2)
N2 0.041(3) 0.019(2) 0.033(2) -0.0032(19) 0.0119(19) 0.0001(19)
N3 0.050(3) 0.026(3) 0.042(3) -0.004(2) 0.010(2) 0.006(2)
N4 0.052(3) 0.021(3) 0.043(3) -0.001(2) 0.012(2) -0.001(2)
N5 0.055(3) 0.028(3) 0.040(3) 0.005(2) 0.013(2) -0.009(2)
N6 0.037(3) 0.027(3) 0.032(2) -0.001(2) 0.0095(19) 0.001(2)
C1 0.043(3) 0.030(4) 0.062(4) -0.009(3) -0.002(3) 0.005(3)
C2 0.053(4) 0.030(4) 0.055(4) 0.001(3) 0.015(3) 0.003(3)
C3 0.056(4) 0.042(4) 0.034(3) -0.002(3) 0.015(3) -0.001(3)
C4 0.034(3) 0.029(3) 0.047(3) -0.002(3) 0.019(3) 0.005(2)
C5 0.034(3) 0.026(3) 0.043(3) -0.005(3) 0.010(2) 0.002(2)
C6 0.036(3) 0.027(3) 0.039(3) -0.002(3) 0.007(2) 0.003(2)
C7 0.041(3) 0.028(3) 0.038(3) 0.008(3) 0.007(2) 0.000(3)
C8 0.037(3) 0.033(3) 0.041(3) -0.003(3) 0.013(2) -0.005(3)
C9 0.071(5) 0.037(4) 0.051(4) 0.006(3) 0.018(3) -0.002(3)
C10 0.081(5) 0.048(5) 0.073(5) 0.009(4) 0.048(4) 0.008(4)
C11 0.091(6) 0.052(5) 0.099(6) 0.017(4) 0.057(5) 0.022(4)
C12 0.073(5) 0.039(4) 0.072(5) 0.018(3) 0.039(4) 0.020(3)
C13 0.034(3) 0.026(3) 0.033(3) -0.004(2) 0.004(2) 0.002(2)
C14 0.040(3) 0.021(3) 0.044(3) -0.003(2) 0.009(2) -0.001(2)
C15 0.051(4) 0.029(3) 0.049(4) 0.004(3) 0.012(3) -0.004(3)
C16 0.079(5) 0.035(4) 0.048(4) 0.003(3) 0.028(3) -0.004(3)
C17 0.059(4) 0.051(4) 0.042(4) -0.009(3) 0.024(3) -0.005(3)
C18 0.041(3) 0.027(3) 0.049(3) -0.009(3) 0.008(3) 0.002(3)
C19 0.060(4) 0.024(3) 0.066(4) -0.009(3) -0.005(3) 0.012(3)
C20 0.057(4) 0.044(4) 0.078(5) -0.027(4) -0.024(4) 0.012(3)

loop_
_atom_type_symbol
_atom_type_description
_atom_type_scat_dispersion_real
_atom_type_scat_dispersion_imag
_atom_type_scat_source
C C 0.0033 0.0016 'International Tables Vol C Tables 4.2.6.8 and 6.1.1.4'
H H 0.0000 0.0000 'International Tables Vol C Tables 4.2.6.8 and 6.1.1.4'
I I -0.4742 1.8119 'International Tables Vol C Tables 4.2.6.8 and 6.1.1.4'
N N 0.0061 0.0033 'International Tables Vol C Tables 4.2.6.8 and 6.1.1.4'
O O 0.0106 0.0060 'International Tables Vol C Tables 4.2.6.8 and 6.1.1.4'

loop_
_geom_angle_atom_site_label_1
_geom_angle_atom_site_label_2
_geom_angle_atom_site_label_3
_geom_angle
_geom_angle_site_symmetry_1
_geom_angle_site_symmetry_3
_geom_angle_publ_flag
C1 O1 H1 109.5 . . ?
C5 N1 N2 114.7(5) . . ?
C6 N2 N1 131.3(4) . . ?
C6 N2 C7 103.7(4) . . ?
C7 N2 N1 122.4(4) . . ?
C6 N3 N4 107.5(4) . . ?
C7 N4 N3 107.4(4) . . ?
C9 N5 C8 115.9(5) . . ?
C13 N6 C14 118.9(4) . . ?
C15 N6 C13 121.4(5) . . ?
C15 N6 C14 119.6(5) . . ?
O1 C1 C20 116.2(6) . . ?
C2 C1 O1 122.9(6) . . ?
C2 C1 C20 120.9(6) . . ?
C1 C2 H2 120.4 . . ?
C1 C2 C3 119.1(6) . . ?
C3 C2 H2 120.4 . . ?
C2 C3 H3 118.9 . . ?
C2 C3 C4 122.3(6) . . ?
C4 C3 H3 118.9 . . ?
C3 C4 C5 124.2(6) . . ?
C19 C4 C3 115.7(6) . . ?
C19 C4 C5 120.0(5) . . ?
N1 C5 C4 117.7(5) . . ?
N1 C5 C14 120.9(5) . . ?
C4 C5 C14 121.4(5) . . ?
N2 C6 C13 125.5(5) . . ?
N3 C6 N2 110.9(5) . . ?
N3 C6 C13 123.6(5) . . ?
N2 C7 C8 123.6(5) . . ?
N4 C7 N2 110.4(5) . . ?
N4 C7 C8 125.9(5) . . ?
N5 C8 C7 114.0(5) . . ?
N5 C8 C12 124.7(5) . . ?
C12 C8 C7 121.3(5) . . ?
N5 C9 H9 118.5 . . ?
N5 C9 C10 122.9(6) . . ?
C10 C9 H9 118.5 . . ?
C9 C10 H10 119.9 . . ?
C11 C10 C9 120.1(6) . . ?
C11 C10 H10 119.9 . . ?
C10 C11 H11 121.2 . . ?
C10 C11 C12 117.6(7) . . ?
C12 C11 H11 121.2 . . ?
C8 C12 C11 118.8(6) . . ?
C8 C12 H12 120.6 . . ?
C11 C12 H12 120.6 . . ?
N6 C13 C6 119.5(5) . . ?
N6 C13 C18 118.9(5) . . ?
C18 C13 C6 121.2(5) . . ?
N6 C14 C5 112.8(4) . . ?
N6 C14 H14A 109.0 . . ?
N6 C14 H14B 109.0 . . ?
C5 C14 H14A 109.0 . . ?
C5 C14 H14B 109.0 . . ?
H14A C14 H14B 107.8 . . ?
N6 C15 H15 120.2 . . ?
N6 C15 C16 119.7(6) . . ?
C16 C15 H15 120.2 . . ?
C15 C16 H16 119.7 . . ?
C17 C16 C15 120.6(6) . . ?
C17 C16 H16 119.7 . . ?
C16 C17 H17 120.6 . . ?
C16 C17 C18 118.8(6) . . ?
C18 C17 H17 120.6 . . ?
C13 C18 H18 119.7 . . ?
C17 C18 C13 120.5(6) . . ?
C17 C18 H18 119.7 . . ?
C4 C19 H19 118.6 . . ?
C20 C19 C4 122.7(6) . . ?
C20 C19 H19 118.6 . . ?
C1 C20 H20 120.4 . . ?
C19 C20 C1 119.2(6) . . ?
C19 C20 H20 120.4 . . ?

loop_
_geom_bond_atom_site_label_1
_geom_bond_atom_site_label_2
_geom_bond_distance
_geom_bond_site_symmetry_2
_geom_bond_publ_flag
O1 H1 0.8200 . ?
O1 C1 1.367(7) . ?
N1 N2 1.386(6) . ?
N1 C5 1.282(7) . ?
N2 C6 1.364(7) . ?
N2 C7 1.376(7) . ?
N3 N4 1.366(6) . ?
N3 C6 1.314(7) . ?
N4 C7 1.316(7) . ?
N5 C8 1.349(7) . ?
N5 C9 1.342(7) . ?
N6 C13 1.349(7) . ?
N6 C14 1.481(7) . ?
N6 C15 1.346(7) . ?
C1 C2 1.344(9) . ?
C1 C20 1.391(9) . ?
C2 H2 0.9300 . ?
C2 C3 1.400(9) . ?
C3 H3 0.9300 . ?
C3 C4 1.402(8) . ?
C4 C5 1.460(8) . ?
C4 C19 1.384(8) . ?
C5 C14 1.523(8) . ?
C6 C13 1.458(8) . ?
C7 C8 1.490(7) . ?
C8 C12 1.361(8) . ?
C9 H9 0.9300 . ?
C9 C10 1.387(9) . ?
C10 H10 0.9300 . ?
C10 C11 1.368(10) . ?
C11 H11 0.9300 . ?
C11 C12 1.397(9) . ?
C12 H12 0.9300 . ?
C13 C18 1.386(7) . ?
C14 H14A 0.9700 . ?
C14 H14B 0.9700 . ?
C15 H15 0.9300 . ?
C15 C16 1.384(9) . ?
C16 H16 0.9300 . ?
C16 C17 1.353(9) . ?
C17 H17 0.9300 . ?
C17 C18 1.379(8) . ?
C18 H18 0.9300 . ?
C19 H19 0.9300 . ?
C19 C20 1.374(9) . ?
C20 H20 0.9300 . ?

loop_
_geom_torsion_atom_site_label_1
_geom_torsion_atom_site_label_2
_geom_torsion_atom_site_label_3
_geom_torsion_atom_site_label_4
_geom_torsion
_geom_torsion_site_symmetry_1
_geom_torsion_site_symmetry_2
_geom_torsion_site_symmetry_3
_geom_torsion_site_symmetry_4
_geom_torsion_publ_flag
O1 C1 C2 C3 179.6(6) . . . . ?
O1 C1 C20 C19 178.6(7) . . . . ?
N1 N2 C6 N3 -160.0(5) . . . . ?
N1 N2 C6 C13 20.0(9) . . . . ?
N1 N2 C7 N4 162.3(5) . . . . ?
N1 N2 C7 C8 -20.9(8) . . . . ?
N1 C5 C14 N6 75.7(6) . . . . ?
N2 N1 C5 C4 174.6(4) . . . . ?
N2 N1 C5 C14 -7.8(7) . . . . ?
N2 C6 C13 N6 30.6(8) . . . . ?
N2 C6 C13 C18 -156.7(5) . . . . ?
N2 C7 C8 N5 151.9(5) . . . . ?
N2 C7 C8 C12 -29.0(9) . . . . ?
N3 N4 C7 N2 0.5(6) . . . . ?
N3 N4 C7 C8 -176.1(5) . . . . ?
N3 C6 C13 N6 -149.4(5) . . . . ?
N3 C6 C13 C18 23.2(9) . . . . ?
N4 N3 C6 N2 -1.1(6) . . . . ?
N4 N3 C6 C13 178.9(5) . . . . ?
N4 C7 C8 N5 -31.9(8) . . . . ?
N4 C7 C8 C12 147.2(7) . . . . ?
N5 C8 C12 C11 -0.1(12) . . . . ?
N5 C9 C10 C11 2.4(13) . . . . ?
N6 C13 C18 C17 1.1(9) . . . . ?
N6 C15 C16 C17 1.9(10) . . . . ?
C1 C2 C3 C4 1.6(9) . . . . ?
C2 C1 C20 C19 -0.1(11) . . . . ?
C2 C3 C4 C5 -179.0(5) . . . . ?
C2 C3 C4 C19 0.5(8) . . . . ?
C3 C4 C5 N1 158.8(5) . . . . ?
C3 C4 C5 C14 -18.8(8) . . . . ?
C3 C4 C19 C20 -2.4(10) . . . . ?
C4 C5 C14 N6 -106.8(5) . . . . ?
C4 C19 C20 C1 2.3(11) . . . . ?
C5 N1 N2 C6 -47.8(8) . . . . ?
C5 N1 N2 C7 153.7(5) . . . . ?
C5 C4 C19 C20 177.1(6) . . . . ?
C6 N2 C7 N4 -1.2(6) . . . . ?
C6 N2 C7 C8 175.6(5) . . . . ?
C6 N3 N4 C7 0.3(6) . . . . ?
C6 C13 C18 C17 -171.6(5) . . . . ?
C7 N2 C6 N3 1.4(6) . . . . ?
C7 N2 C6 C13 -178.7(5) . . . . ?
C7 C8 C12 C11 -179.0(7) . . . . ?
C8 N5 C9 C10 -1.3(10) . . . . ?
C9 N5 C8 C7 179.2(5) . . . . ?
C9 N5 C8 C12 0.1(9) . . . . ?
C9 C10 C11 C12 -2.2(13) . . . . ?
C10 C11 C12 C8 1.1(13) . . . . ?
C13 N6 C14 C5 -63.1(6) . . . . ?
C13 N6 C15 C16 -2.3(9) . . . . ?
C14 N6 C13 C6 -2.8(7) . . . . ?
C14 N6 C13 C18 -175.7(5) . . . . ?
C14 N6 C15 C16 174.2(6) . . . . ?
C15 N6 C13 C6 173.6(5) . . . . ?
C15 N6 C13 C18 0.8(8) . . . . ?
C15 N6 C14 C5 120.3(6) . . . . ?
C15 C16 C17 C18 0.0(11) . . . . ?
C16 C17 C18 C13 -1.5(10) . . . . ?
C19 C4 C5 N1 -20.6(8) . . . . ?
C19 C4 C5 C14 161.8(5) . . . . ?
C20 C1 C2 C3 -1.8(10) . . . . ?

loop_
_platon_squeeze_void_nr
_platon_squeeze_void_average_x
_platon_squeeze_void_average_y
_platon_squeeze_void_average_z
_platon_squeeze_void_volume
_platon_squeeze_void_count_electrons
_platon_squeeze_void_content
1 0.500 0.500 0.000 415 142 ' '
2 0.500 0.000 0.500 415 142 ' '
